data_1566555
loop_
_publ_author_name
'Xu, Yanchao'
'Liu, Wen'
'Wu, Dan'
'He, Wenwen'
'Zuo, Mingxing'
'Wang, Dongyang'
'Fu, Peng'
'Wang, Liping'
'Zhu, Weiming'

_publ_section_title
;
 Sulfur-Containing Phenolic Compounds from the Cave Soil-Derived
 <i>Aspergillus fumigatus</i> GZWMJZ-152.
;
_journal_issue 2
_journal_name_full 'Journal of natural products'
_journal_page_first 433
_journal_page_last 440
_journal_paper_doi 10.1021/acs.jnatprod.1c01158
_journal_volume 85
_journal_year 2022
_chemical_formula_sum 'C21 H22 O8 S'
_chemical_formula_weight 434.44
_space_group_crystal_system monoclinic
_space_group_IT_number 14
_space_group_name_Hall '-P 2ybc'
_space_group_name_H-M_alt 'P 1 21/c 1'
_atom_sites_solution_hydrogens geom
_audit_creation_method SHELXL-2018/3
_cell_angle_alpha 90
_cell_angle_beta 96.873(9)
_cell_angle_gamma 90
_cell_formula_units_Z 4
_cell_length_a 9.3577(8)
_cell_length_b 25.184(2)
_cell_length_c 9.0558(9)
_cell_measurement_reflns_used 1953
_cell_measurement_temperature 293(2)
_cell_measurement_theta_max 70.2450
_cell_measurement_theta_min 4.7860
_cell_volume 2118.8(3)
_computing_cell_refinement 'CrysAlisPro 1.171.39.35c (Rigaku OD, 2017)'
_computing_data_collection 'CrysAlisPro 1.171.39.35c (Rigaku OD, 2017)'
_computing_data_reduction 'CrysAlisPro 1.171.39.35c (Rigaku OD, 2017)'
_computing_structure_refinement 'SHELXL-2018/3 (Sheldrick, 2018)'
_computing_structure_solution 'SHELXL-2018/3 (Sheldrick, 2018)'
_diffrn_ambient_temperature 293(2)
_diffrn_measured_fraction_theta_full 0.999
_diffrn_measured_fraction_theta_max 0.999
_diffrn_measurement_device_type 'Xcalibur, Eos, Gemini'
_diffrn_radiation_type CuK\a
_diffrn_radiation_wavelength 1.54184
_diffrn_reflns_av_R_equivalents 0.0446
_diffrn_reflns_av_unetI/netI 0.0579
_diffrn_reflns_Laue_measured_fraction_full 0.999
_diffrn_reflns_Laue_measured_fraction_max 0.999
_diffrn_reflns_limit_h_max 7
_diffrn_reflns_limit_h_min -11
_diffrn_reflns_limit_k_max 30
_diffrn_reflns_limit_k_min -29
_diffrn_reflns_limit_l_max 10
_diffrn_reflns_limit_l_min -10
_diffrn_reflns_number 8091
_diffrn_reflns_point_group_measured_fraction_full 0.999
_diffrn_reflns_point_group_measured_fraction_max 0.999
_diffrn_reflns_theta_full 67.241
_diffrn_reflns_theta_max 67.241
_diffrn_reflns_theta_min 3.510
_diffrn_source 'fine-focus sealed X-ray tube'
_exptl_absorpt_coefficient_mu 1.757
_exptl_absorpt_correction_T_max 1.00000
_exptl_absorpt_correction_T_min 0.53047
_exptl_absorpt_correction_type multi-scan
_exptl_absorpt_process_details sadabs
_exptl_crystal_colour white
_exptl_crystal_density_diffrn 1.362
_exptl_crystal_description block
_exptl_crystal_F_000 912
_exptl_crystal_size_max 0.130
_exptl_crystal_size_mid 0.120
_exptl_crystal_size_min 0.110
_refine_diff_density_max 0.286
_refine_diff_density_min -0.233
_refine_diff_density_rms 0.055
_refine_ls_extinction_method none
_refine_ls_goodness_of_fit_ref 1.026
_refine_ls_hydrogen_treatment constr
_refine_ls_matrix_type full
_refine_ls_number_parameters 277
_refine_ls_number_reflns 3790
_refine_ls_number_restraints 0
_refine_ls_restrained_S_all 1.026
_refine_ls_R_factor_all 0.0794
_refine_ls_R_factor_gt 0.0579
_refine_ls_shift/su_max 0.000
_refine_ls_shift/su_mean 0.000
_refine_ls_structure_factor_coef Fsqd
_refine_ls_weighting_details 'w=1/[\s^2^(Fo^2^)+(0.0831P)^2^] where P=(Fo^2^+2Fc^2^)/3'
_refine_ls_weighting_scheme calc
_refine_ls_wR_factor_gt 0.1476
_refine_ls_wR_factor_ref 0.1673
_reflns_Friedel_coverage 0.000
_reflns_number_gt 2696
_reflns_number_total 3790
_reflns_threshold_expression 'I > 2\s(I)'
_cod_data_source_file np1c01158_si_003.cif
_cod_data_source_block exp_10259
_cod_original_sg_symbol_H-M 'P 21/c'
_cod_database_code 1566555
_shelx_shelxl_version_number 2018/3
_shelx_space_group_comment
;
The symmetry employed for this shelxl refinement is uniquely defined
by the following loop, which should always be used as a source of
symmetry information in preference to the above space-group names.
They are only intended as comments.
;
_shelx_estimated_absorpt_t_min 0.804
_shelx_estimated_absorpt_t_max 0.830

loop_
_space_group_symop_operation_xyz
'x, y, z'
'-x, y+1/2, -z+1/2'
'-x, -y, -z'
'x, -y-1/2, z-1/2'

loop_
_atom_site_label
_atom_site_type_symbol
_atom_site_fract_x
_atom_site_fract_y
_atom_site_fract_z
_atom_site_U_iso_or_equiv
_atom_site_adp_type
_atom_site_occupancy
_atom_site_site_symmetry_order
_atom_site_calc_flag
_atom_site_refinement_flags_posn
_atom_site_refinement_flags_adp
_atom_site_refinement_flags_occupancy
_atom_site_disorder_assembly
_atom_site_disorder_group
S1 S -0.24746(8) 0.63021(3) -0.15554(10) 0.0616(3) Uani 1 1 d . . . . .
O8 O -0.0770(3) 0.73628(10) -0.1931(3) 0.0744(7) Uani 1 1 d . . . . .
O1 O -0.3230(3) 0.74614(11) -0.2159(4) 0.0799(7) Uani 1 1 d . . . . .
O2 O 0.2514(2) 0.71564(9) 0.2415(3) 0.0641(6) Uani 1 1 d . . . . .
O3 O 0.0422(2) 0.62606(10) 0.4206(3) 0.0660(6) Uani 1 1 d . . . . .
O4 O 0.0047(2) 0.54218(8) 0.1722(3) 0.0622(6) Uani 1 1 d . . . . .
O5 O -0.2229(2) 0.56492(10) 0.0970(3) 0.0761(7) Uani 1 1 d . . . . .
O6 O 0.2408(3) 0.60244(10) 0.6254(3) 0.0659(6) Uani 1 1 d . . . . .
H6 H 0.157734 0.607774 0.588298 0.099 Uiso 1 1 calc R U . . .
O7 O 0.3125(2) 0.59733(11) 0.1151(2) 0.0658(6) Uani 1 1 d . . . . .
C1 C -0.2309(4) 0.66946(15) -0.3175(4) 0.0700(9) Uani 1 1 d . . . . .
H1A H -0.149602 0.656642 -0.364531 0.084 Uiso 1 1 calc R U . . .
H1B H -0.316778 0.664912 -0.387701 0.084 Uiso 1 1 calc R U . . .
C2 C -0.2103(4) 0.72737(15) -0.2837(4) 0.0673(9) Uani 1 1 d . . . . .
H2 H -0.208260 0.746484 -0.377705 0.081 Uiso 1 1 calc R U . . .
C3 C -0.0345(3) 0.70456(12) -0.0734(4) 0.0516(7) Uani 1 1 d . . . . .
C4 C 0.0835(3) 0.72454(12) 0.0169(4) 0.0546(7) Uani 1 1 d . . . . .
H4 H 0.125069 0.756325 -0.008144 0.066 Uiso 1 1 calc R U . . .
C5 C 0.1396(3) 0.69772(11) 0.1435(4) 0.0520(7) Uani 1 1 d . . . . .
C6 C 0.0794(3) 0.64936(11) 0.1791(3) 0.0474(6) Uani 1 1 d . . . . .
C7 C -0.0374(3) 0.62891(10) 0.0867(3) 0.0460(6) Uani 1 1 d . . . . .
C8 C -0.0971(3) 0.65609(11) -0.0413(3) 0.0495(6) Uani 1 1 d . . . . .
C9 C 0.1290(3) 0.62461(11) 0.3277(4) 0.0501(7) Uani 1 1 d . . . . .
C10 C 0.2741(3) 0.60317(10) 0.3661(3) 0.0464(6) Uani 1 1 d . . . . .
C11 C 0.3255(3) 0.59439(11) 0.5160(4) 0.0521(7) Uani 1 1 d . . . . .
C12 C 0.4653(3) 0.57673(13) 0.5586(4) 0.0591(8) Uani 1 1 d . . . . .
H12 H 0.498661 0.572429 0.658769 0.071 Uiso 1 1 calc R U . . .
C13 C 0.5537(3) 0.56569(12) 0.4521(4) 0.0579(7) Uani 1 1 d . . . . .
C14 C 0.5049(3) 0.57185(12) 0.3035(4) 0.0546(7) Uani 1 1 d . . . . .
H14 H 0.564934 0.563237 0.232371 0.065 Uiso 1 1 calc R U . . .
C15 C 0.3670(3) 0.59077(11) 0.2586(3) 0.0500(6) Uani 1 1 d . . . . .
C16 C -0.3373(6) 0.80298(17) -0.2246(7) 0.1002(14) Uani 1 1 d . . . . .
H16A H -0.251902 0.819279 -0.175166 0.150 Uiso 1 1 calc R U . . .
H16B H -0.419045 0.813861 -0.177456 0.150 Uiso 1 1 calc R U . . .
H16C H -0.350351 0.813708 -0.327080 0.150 Uiso 1 1 calc R U . . .
C17 C 0.3075(4) 0.76663(16) 0.2157(6) 0.0862(12) Uani 1 1 d . . . . .
H17A H 0.342630 0.767110 0.120326 0.129 Uiso 1 1 calc R U . . .
H17B H 0.384988 0.774581 0.291841 0.129 Uiso 1 1 calc R U . . .
H17C H 0.232970 0.792729 0.217380 0.129 Uiso 1 1 calc R U . . .
C18 C -0.0981(3) 0.57588(12) 0.1199(3) 0.0509(7) Uani 1 1 d . . . . .
C19 C -0.0419(4) 0.48956(14) 0.2076(6) 0.0820(12) Uani 1 1 d . . . . .
H19A H -0.086159 0.490750 0.297887 0.123 Uiso 1 1 calc R U . . .
H19B H 0.039704 0.466194 0.220547 0.123 Uiso 1 1 calc R U . . .
H19C H -0.110156 0.476742 0.128053 0.123 Uiso 1 1 calc R U . . .
C20 C 0.3981(4) 0.5851(2) 0.0029(4) 0.0930(15) Uani 1 1 d . . . . .
H20A H 0.482797 0.606921 0.014204 0.140 Uiso 1 1 calc R U . . .
H20B H 0.344525 0.591635 -0.092550 0.140 Uiso 1 1 calc R U . . .
H20C H 0.425505 0.548380 0.010178 0.140 Uiso 1 1 calc R U . . .
C21 C 0.7055(4) 0.54600(15) 0.4971(5) 0.0760(10) Uani 1 1 d . . . . .
H21A H 0.717027 0.537010 0.600877 0.114 Uiso 1 1 calc R U . . .
H21B H 0.772808 0.573348 0.479396 0.114 Uiso 1 1 calc R U . . .
H21C H 0.722811 0.515134 0.439629 0.114 Uiso 1 1 calc R U . . .

loop_
_atom_site_aniso_label
_atom_site_aniso_U_11
_atom_site_aniso_U_22
_atom_site_aniso_U_33
_atom_site_aniso_U_23
_atom_site_aniso_U_13
_atom_site_aniso_U_12
S1 0.0597(4) 0.0577(4) 0.0649(5) 0.0068(4) -0.0026(3) -0.0051(3)
O8 0.0734(13) 0.0645(14) 0.0809(17) 0.0302(13) -0.0083(12) -0.0092(11)
O1 0.0760(15) 0.0656(15) 0.097(2) 0.0140(14) 0.0078(14) 0.0096(12)
O2 0.0637(12) 0.0511(12) 0.0743(16) 0.0056(11) -0.0054(10) -0.0075(9)
O3 0.0595(12) 0.0785(15) 0.0629(14) 0.0104(12) 0.0186(10) 0.0103(11)
O4 0.0594(11) 0.0413(10) 0.0852(16) 0.0095(10) 0.0063(10) 0.0038(9)
O5 0.0547(12) 0.0658(14) 0.107(2) 0.0249(14) 0.0059(12) -0.0089(10)
O6 0.0736(13) 0.0747(15) 0.0502(12) 0.0039(11) 0.0103(10) 0.0020(12)
O7 0.0561(11) 0.0930(17) 0.0486(12) 0.0029(12) 0.0076(9) 0.0180(11)
C1 0.077(2) 0.065(2) 0.067(2) 0.0044(17) 0.0033(17) 0.0005(16)
C2 0.0666(18) 0.072(2) 0.061(2) 0.0204(17) -0.0019(15) 0.0042(16)
C3 0.0503(14) 0.0486(14) 0.0563(17) 0.0099(13) 0.0072(12) 0.0029(12)
C4 0.0543(15) 0.0458(15) 0.0644(19) 0.0086(14) 0.0090(13) -0.0032(12)
C5 0.0480(13) 0.0456(14) 0.0621(18) 0.0011(13) 0.0060(12) 0.0000(11)
C6 0.0456(13) 0.0429(13) 0.0548(16) 0.0039(12) 0.0110(11) 0.0054(11)
C7 0.0439(13) 0.0408(13) 0.0548(16) 0.0053(12) 0.0116(11) 0.0050(10)
C8 0.0469(13) 0.0476(14) 0.0546(16) 0.0039(13) 0.0084(12) 0.0042(11)
C9 0.0550(15) 0.0384(13) 0.0578(17) -0.0011(12) 0.0108(13) -0.0002(11)
C10 0.0522(14) 0.0377(12) 0.0488(15) 0.0005(11) 0.0039(11) -0.0008(11)
C11 0.0597(15) 0.0401(14) 0.0561(17) 0.0015(12) 0.0051(13) -0.0058(12)
C12 0.0642(17) 0.0553(17) 0.0539(17) 0.0039(14) -0.0084(14) -0.0033(14)
C13 0.0545(15) 0.0435(14) 0.073(2) 0.0020(15) -0.0039(14) -0.0029(12)
C14 0.0510(14) 0.0524(15) 0.0601(18) -0.0026(14) 0.0055(13) 0.0043(12)
C15 0.0508(14) 0.0452(14) 0.0535(17) -0.0005(13) 0.0038(12) 0.0018(11)
C16 0.114(3) 0.062(2) 0.122(4) 0.006(3) 0.002(3) 0.015(2)
C17 0.081(2) 0.066(2) 0.107(3) 0.013(2) -0.010(2) -0.0263(19)
C18 0.0491(15) 0.0472(15) 0.0572(17) 0.0040(13) 0.0099(12) -0.0009(12)
C19 0.087(2) 0.0456(17) 0.113(3) 0.017(2) 0.012(2) 0.0000(16)
C20 0.073(2) 0.154(5) 0.053(2) -0.010(2) 0.0110(17) 0.024(3)
C21 0.0610(18) 0.066(2) 0.096(3) 0.001(2) -0.0110(18) 0.0036(16)

loop_
_atom_type_symbol
_atom_type_description
_atom_type_scat_dispersion_real
_atom_type_scat_dispersion_imag
_atom_type_scat_source
C C 0.0181 0.0091 'International Tables Vol C Tables 4.2.6.8 and 6.1.1.4'
H H 0.0000 0.0000 'International Tables Vol C Tables 4.2.6.8 and 6.1.1.4'
O O 0.0492 0.0322 'International Tables Vol C Tables 4.2.6.8 and 6.1.1.4'
S S 0.3331 0.5567 'International Tables Vol C Tables 4.2.6.8 and 6.1.1.4'

loop_
_geom_angle_atom_site_label_1
_geom_angle_atom_site_label_2
_geom_angle_atom_site_label_3
_geom_angle
_geom_angle_site_symmetry_1
_geom_angle_site_symmetry_3
_geom_angle_publ_flag
C8 S1 C1 97.75(16) . . ?
C3 O8 C2 121.0(3) . . ?
C2 O1 C16 113.0(3) . . ?
C5 O2 C17 117.6(3) . . ?
C18 O4 C19 116.2(2) . . ?
C15 O7 C20 119.2(2) . . ?
C2 C1 S1 113.0(3) . . ?
O1 C2 O8 110.8(3) . . ?
O1 C2 C1 110.0(3) . . ?
O8 C2 C1 110.7(3) . . ?
O8 C3 C4 113.0(3) . . ?
O8 C3 C8 125.8(3) . . ?
C4 C3 C8 121.1(3) . . ?
C5 C4 C3 120.6(3) . . ?
O2 C5 C4 124.4(3) . . ?
O2 C5 C6 116.0(3) . . ?
C4 C5 C6 119.7(3) . . ?
C7 C6 C5 119.6(3) . . ?
C7 C6 C9 121.3(2) . . ?
C5 C6 C9 118.6(3) . . ?
C6 C7 C8 121.5(2) . . ?
C6 C7 C18 119.9(3) . . ?
C8 C7 C18 118.6(3) . . ?
C3 C8 C7 117.5(3) . . ?
C3 C8 S1 121.6(2) . . ?
C7 C8 S1 120.9(2) . . ?
O3 C9 C10 121.0(3) . . ?
O3 C9 C6 116.0(3) . . ?
C10 C9 C6 122.9(2) . . ?
C11 C10 C15 117.6(2) . . ?
C11 C10 C9 119.3(3) . . ?
C15 C10 C9 123.2(3) . . ?
O6 C11 C12 117.3(3) . . ?
O6 C11 C10 121.4(3) . . ?
C12 C11 C10 121.4(3) . . ?
C13 C12 C11 119.7(3) . . ?
C12 C13 C14 120.4(3) . . ?
C12 C13 C21 120.1(3) . . ?
C14 C13 C21 119.4(3) . . ?
C13 C14 C15 120.9(3) . . ?
O7 C15 C14 123.8(3) . . ?
O7 C15 C10 116.3(2) . . ?
C14 C15 C10 119.9(3) . . ?
O5 C18 O4 124.5(3) . . ?
O5 C18 C7 124.0(3) . . ?
O4 C18 C7 111.5(2) . . ?

loop_
_geom_bond_atom_site_label_1
_geom_bond_atom_site_label_2
_geom_bond_distance
_geom_bond_site_symmetry_2
_geom_bond_publ_flag
S1 C8 1.768(3) . ?
S1 C1 1.791(4) . ?
O8 C3 1.367(4) . ?
O8 C2 1.426(4) . ?
O1 C2 1.367(5) . ?
O1 C16 1.439(5) . ?
O2 C5 1.365(4) . ?
O2 C17 1.417(4) . ?
O3 C9 1.237(4) . ?
O4 C18 1.326(4) . ?
O4 C19 1.443(4) . ?
O5 C18 1.194(4) . ?
O6 C11 1.356(4) . ?
O7 C15 1.348(4) . ?
O7 C20 1.401(4) . ?
C1 C2 1.498(5) . ?
C3 C4 1.387(4) . ?
C3 C8 1.400(4) . ?
C4 C5 1.379(4) . ?
C5 C6 1.396(4) . ?
C6 C7 1.393(4) . ?
C6 C9 1.505(4) . ?
C7 C8 1.403(4) . ?
C7 C18 1.496(4) . ?
C9 C10 1.464(4) . ?
C10 C11 1.403(4) . ?
C10 C15 1.416(4) . ?
C11 C12 1.392(4) . ?
C12 C13 1.372(5) . ?
C13 C14 1.376(5) . ?
C13 C21 1.514(4) . ?
C14 C15 1.390(4) . ?
